data_7150684
loop_
_publ_author_name
'Zhang, Jian-Hong'
'Cheng, Ying'

_publ_section_title
;
 The [3 + 2] cycloaddition reaction of thiazole carbene-derived C-C-Se
 1,3-dipoles: a concise and highly efficient strategy for the
 construction of multifunctional dihydroselenophenes and
 selenopheno[2,3-b]pyrazines
;
_journal_issue 16
_journal_name_full 'Organic &amp; Biomolecular Chemistry'
_journal_page_first 3264
_journal_page_last 3270
_journal_paper_doi 10.1039/b904575a
_journal_volume 7
_journal_year 2009
_chemical_formula_sum 'C30 H28 N2 O8 S Se'
_chemical_formula_weight 655.56
_chemical_name_common
;
(E)-Dimethyl 1-benzyl-3-(1,2-dimethoxycarbonylvinylthio)-2-
methyl-4-phenyl-1,4-dihydroselenopheno(2,3-b)pyrazine-6,7-dicarboxylate
;
_chemical_name_systematic
;
?
;
_space_group_IT_number 2
_symmetry_cell_setting triclinic
_symmetry_space_group_name_Hall '-P 1'
_symmetry_space_group_name_H-M 'P -1'
_atom_sites_solution_hydrogens geom
_atom_sites_solution_primary direct
_atom_sites_solution_secondary difmap
_audit_creation_method SHELXL-97
_cell_angle_alpha 77.3390(10)
_cell_angle_beta 88.8590(10)
_cell_angle_gamma 89.6770(10)
_cell_formula_units_Z 2
_cell_length_a 8.63340(10)
_cell_length_b 11.8180(2)
_cell_length_c 15.3160(2)
_cell_measurement_reflns_used 5768
_cell_measurement_temperature 296(2)
_cell_measurement_theta_max 27.40
_cell_measurement_theta_min 2.73
_cell_volume 1524.38(4)
_computing_cell_refinement 'Bruker SMART'
_computing_data_collection 'Bruker SMART'
_computing_data_reduction 'Bruker SAINT'
_computing_molecular_graphics 'Bruker SHELXTL'
_computing_publication_material 'Bruker SHELXTL'
_computing_structure_refinement 'SHELXL-97 (Sheldrick, 1997)'
_computing_structure_solution 'SHELXS-97 (Sheldrick, 1990)'
_diffrn_ambient_temperature 296(2)
_diffrn_measured_fraction_theta_full 0.992
_diffrn_measured_fraction_theta_max 0.992
_diffrn_measurement_device_type 'CCD area detector'
_diffrn_measurement_method '\w and \f scans'
_diffrn_radiation_monochromator graphite
_diffrn_radiation_source 'fine-focus sealed tube'
_diffrn_radiation_type MoK\a
_diffrn_radiation_wavelength 0.71073
_diffrn_reflns_av_R_equivalents 0.0161
_diffrn_reflns_av_sigmaI/netI 0.0263
_diffrn_reflns_limit_h_max 11
_diffrn_reflns_limit_h_min -10
_diffrn_reflns_limit_k_max 15
_diffrn_reflns_limit_k_min -14
_diffrn_reflns_limit_l_max 19
_diffrn_reflns_limit_l_min -19
_diffrn_reflns_number 13248
_diffrn_reflns_theta_full 27.69
_diffrn_reflns_theta_max 27.69
_diffrn_reflns_theta_min 2.36
_diffrn_standards_decay_% 0
_diffrn_standards_interval_count 0
_diffrn_standards_interval_time 0
_diffrn_standards_number 0
_exptl_absorpt_coefficient_mu 1.352
_exptl_absorpt_correction_T_max 0.8767
_exptl_absorpt_correction_T_min 0.6207
_exptl_absorpt_correction_type multi-scan
_exptl_absorpt_process_details SADABS
_exptl_crystal_colour orange
_exptl_crystal_density_diffrn 1.428
_exptl_crystal_density_method 'not measured'
_exptl_crystal_description column
_exptl_crystal_F_000 672
_exptl_crystal_size_max 0.39
_exptl_crystal_size_mid 0.28
_exptl_crystal_size_min 0.10
_refine_diff_density_max 0.416
_refine_diff_density_min -0.265
_refine_diff_density_rms 0.043
_refine_ls_extinction_method none
_refine_ls_goodness_of_fit_ref 1.029
_refine_ls_hydrogen_treatment constr
_refine_ls_matrix_type full
_refine_ls_number_parameters 384
_refine_ls_number_reflns 7085
_refine_ls_number_restraints 0
_refine_ls_restrained_S_all 1.029
_refine_ls_R_factor_all 0.0483
_refine_ls_R_factor_gt 0.0342
_refine_ls_shift/su_max 0.001
_refine_ls_shift/su_mean 0.000
_refine_ls_structure_factor_coef Fsqd
_refine_ls_weighting_details 'calc w=1/[\s^2^(Fo^2^)+(0.0531P)^2^+0.2054P] where P=(Fo^2^+2Fc^2^)/3'
_refine_ls_weighting_scheme calc
_refine_ls_wR_factor_gt 0.0892
_refine_ls_wR_factor_ref 0.0965
_reflns_number_gt 5540
_reflns_number_total 7085
_reflns_threshold_expression >2sigma(I)
_cod_data_source_file b904575a.txt
_cod_data_source_block 080909a_0m
_cod_depositor_comments
;
The following automatic conversions were performed:
'_symmetry_cell_setting' value 'Triclinic' changed to 'triclinic'
according to '/home/saulius/struct/CIF-dictionaries/cif_core.dic'
dictionary named 'cif_core.dic' version 2.4.1 from 2010-06-29.

Automatic conversion script
Id: cif_fix_enum 1527 2010-12-29 10:47:43Z saulius 
;
_cod_original_sg_symbol_H-M P-1
_cod_database_code 7150684

loop_
_symmetry_equiv_pos_as_xyz
'x, y, z'
'-x, -y, -z'

loop_
_atom_site_label
_atom_site_type_symbol
_atom_site_fract_x
_atom_site_fract_y
_atom_site_fract_z
_atom_site_U_iso_or_equiv
_atom_site_adp_type
_atom_site_occupancy
_atom_site_symmetry_multiplicity
_atom_site_calc_flag
_atom_site_refinement_flags
_atom_site_disorder_assembly
_atom_site_disorder_group
C1 C 0.5914(5) 0.5749(2) 0.3791(2) 0.1046(11) Uani 1 1 d . . .
H1A H 0.4812 0.5797 0.3723 0.157 Uiso 1 1 calc R . .
H1B H 0.6379 0.6471 0.3496 0.157 Uiso 1 1 calc R . .
H1C H 0.6151 0.5589 0.4416 0.157 Uiso 1 1 calc R . .
C2 C 0.5930(3) 0.37837(18) 0.37356(14) 0.0556(5) Uani 1 1 d . . .
C3 C 0.6763(2) 0.28604(16) 0.33754(12) 0.0472(4) Uani 1 1 d . . .
C4 C 0.8152(2) 0.24163(19) 0.36997(13) 0.0537(5) Uani 1 1 d . . .
C5 C 0.9003(3) 0.2731(2) 0.44267(14) 0.0620(5) Uani 1 1 d . . .
C6 C 1.1193(4) 0.2265(4) 0.5345(2) 0.1126(12) Uani 1 1 d . . .
H6A H 1.1535 0.3057 0.5225 0.169 Uiso 1 1 calc R . .
H6B H 1.2077 0.1759 0.5416 0.169 Uiso 1 1 calc R . .
H6C H 1.0570 0.2105 0.5884 0.169 Uiso 1 1 calc R . .
C7 C 0.70632(19) 0.15191(16) 0.24729(12) 0.0430(4) Uani 1 1 d . . .
C8 C 0.61235(19) 0.23361(15) 0.27191(12) 0.0423(4) Uani 1 1 d . . .
C9 C 0.4595(2) 0.23995(16) 0.14325(13) 0.0494(4) Uani 1 1 d . . .
C10 C 0.3417(3) 0.3108(2) 0.08406(18) 0.0763(7) Uani 1 1 d . . .
H10A H 0.3770 0.3895 0.0660 0.114 Uiso 1 1 calc R . .
H10B H 0.2449 0.3088 0.1163 0.114 Uiso 1 1 calc R . .
H10C H 0.3278 0.2793 0.0320 0.114 Uiso 1 1 calc R . .
C11 C 0.5593(2) 0.16663(16) 0.11683(12) 0.0451(4) Uani 1 1 d . . .
C12 C 0.7428(2) -0.00033(16) 0.16288(12) 0.0455(4) Uani 1 1 d . . .
C13 C 0.6665(3) -0.1029(2) 0.19002(18) 0.0701(6) Uani 1 1 d . . .
H13 H 0.5702 -0.1051 0.2187 0.084 Uiso 1 1 calc R . .
C14 C 0.7330(3) -0.2041(2) 0.1747(2) 0.0834(8) Uani 1 1 d . . .
H14 H 0.6805 -0.2741 0.1925 0.100 Uiso 1 1 calc R . .
C15 C 0.8747(3) -0.2015(2) 0.13386(17) 0.0722(7) Uani 1 1 d . . .
H15 H 0.9190 -0.2696 0.1238 0.087 Uiso 1 1 calc R . .
C16 C 0.9515(3) -0.0992(2) 0.10769(18) 0.0783(7) Uani 1 1 d . . .
H16 H 1.0486 -0.0976 0.0801 0.094 Uiso 1 1 calc R . .
C17 C 0.8867(3) 0.0023(2) 0.12176(16) 0.0654(6) Uani 1 1 d . . .
H17 H 0.9397 0.0721 0.1036 0.079 Uiso 1 1 calc R . .
C18 C 0.3307(2) 0.21109(18) 0.29038(15) 0.0569(5) Uani 1 1 d . . .
H18A H 0.2357 0.2406 0.2608 0.068 Uiso 1 1 calc R . .
H18B H 0.3350 0.2382 0.3456 0.068 Uiso 1 1 calc R . .
C19 C 0.2490(2) 0.0203(2) 0.25838(17) 0.0641(6) Uani 1 1 d . . .
H19 H 0.2024 0.0607 0.2065 0.077 Uiso 1 1 calc R . .
C20 C 0.2420(3) -0.0997(2) 0.2804(2) 0.0766(7) Uani 1 1 d . . .
H20 H 0.1885 -0.1387 0.2439 0.092 Uiso 1 1 calc R . .
C21 C 0.3123(4) -0.1612(2) 0.3547(2) 0.0844(8) Uani 1 1 d . . .
H21 H 0.3071 -0.2417 0.3689 0.101 Uiso 1 1 calc R . .
C22 C 0.3902(4) -0.1037(3) 0.4079(2) 0.0983(9) Uani 1 1 d . . .
H22 H 0.4402 -0.1452 0.4581 0.118 Uiso 1 1 calc R . .
C23 C 0.3955(3) 0.0167(2) 0.38758(18) 0.0805(7) Uani 1 1 d . . .
H23 H 0.4477 0.0549 0.4251 0.097 Uiso 1 1 calc R . .
C24 C 0.3247(2) 0.08041(18) 0.31279(15) 0.0552(5) Uani 1 1 d . . .
C25 C 0.6842(2) 0.27303(16) -0.04765(12) 0.0462(4) Uani 1 1 d . . .
C26 C 0.7867(2) 0.32549(16) 0.01173(13) 0.0505(4) Uani 1 1 d . . .
C27 C 0.8039(4) 0.4657(2) 0.09763(18) 0.0865(8) Uani 1 1 d . . .
H27A H 0.8483 0.4068 0.1437 0.130 Uiso 1 1 calc R . .
H27B H 0.7364 0.5139 0.1244 0.130 Uiso 1 1 calc R . .
H27C H 0.8852 0.5123 0.0643 0.130 Uiso 1 1 calc R . .
C28 C 0.6854(2) 0.30729(17) -0.13636(13) 0.0528(5) Uani 1 1 d . . .
H28 H 0.6186 0.2713 -0.1686 0.063 Uiso 1 1 calc R . .
C29 C 0.7874(2) 0.39922(18) -0.18568(14) 0.0541(5) Uani 1 1 d . . .
C30 C 0.8835(4) 0.4877(3) -0.33039(19) 0.0969(9) Uani 1 1 d . . .
H30A H 0.8546 0.5646 -0.3254 0.145 Uiso 1 1 calc R . .
H30B H 0.8738 0.4808 -0.3913 0.145 Uiso 1 1 calc R . .
H30C H 0.9889 0.4729 -0.3124 0.145 Uiso 1 1 calc R . .
N1 N 0.67252(18) 0.10552(14) 0.17567(10) 0.0484(4) Uani 1 1 d . . .
N2 N 0.46485(17) 0.26022(13) 0.23184(11) 0.0474(4) Uani 1 1 d . . .
O1 O 0.6523(2) 0.48227(13) 0.33956(11) 0.0724(4) Uani 1 1 d . . .
O2 O 0.4868(2) 0.35991(15) 0.42570(12) 0.0763(5) Uani 1 1 d . . .
O3 O 1.0284(2) 0.20773(19) 0.46049(12) 0.0873(6) Uani 1 1 d . . .
O4 O 0.8623(2) 0.34682(16) 0.48114(11) 0.0773(5) Uani 1 1 d . . .
O5 O 0.71628(18) 0.41161(12) 0.03796(10) 0.0608(4) Uani 1 1 d . . .
O6 O 0.91259(19) 0.28769(15) 0.03379(12) 0.0745(4) Uani 1 1 d . . .
O7 O 0.7826(2) 0.40404(15) -0.27306(10) 0.0794(5) Uani 1 1 d . . .
O8 O 0.8668(2) 0.46090(15) -0.15324(11) 0.0735(4) Uani 1 1 d . . .
S1 S 0.57241(6) 0.15202(4) 0.00453(3) 0.05433(13) Uani 1 1 d . . .
Se1 Se 0.88801(2) 0.12606(2) 0.312963(14) 0.05906(9) Uani 1 1 d . . .

loop_
_atom_site_aniso_label
_atom_site_aniso_U_11
_atom_site_aniso_U_22
_atom_site_aniso_U_33
_atom_site_aniso_U_23
_atom_site_aniso_U_13
_atom_site_aniso_U_12
C1 0.157(3) 0.0596(16) 0.110(2) -0.0458(16) 0.003(2) 0.0017(17)
C2 0.0645(12) 0.0560(12) 0.0538(11) -0.0282(10) 0.0009(9) -0.0044(9)
C3 0.0478(10) 0.0499(10) 0.0478(10) -0.0199(8) 0.0068(8) -0.0071(8)
C4 0.0480(10) 0.0670(13) 0.0520(11) -0.0262(9) 0.0026(8) -0.0072(9)
C5 0.0572(12) 0.0820(15) 0.0492(11) -0.0196(11) 0.0020(9) -0.0203(11)
C6 0.0833(19) 0.181(4) 0.0784(19) -0.035(2) -0.0322(15) -0.016(2)
C7 0.0392(8) 0.0496(10) 0.0441(9) -0.0185(8) -0.0009(7) 0.0029(7)
C8 0.0398(8) 0.0426(9) 0.0473(9) -0.0163(7) 0.0024(7) 0.0008(7)
C9 0.0497(10) 0.0455(10) 0.0551(11) -0.0154(8) -0.0076(8) 0.0049(8)
C10 0.0809(16) 0.0708(15) 0.0801(16) -0.0213(13) -0.0264(13) 0.0289(12)
C11 0.0463(9) 0.0464(10) 0.0451(9) -0.0155(8) -0.0048(7) 0.0010(8)
C12 0.0449(9) 0.0504(10) 0.0456(10) -0.0202(8) -0.0043(7) 0.0102(8)
C13 0.0584(12) 0.0608(14) 0.0947(18) -0.0260(12) 0.0118(12) 0.0017(10)
C14 0.0831(18) 0.0531(14) 0.118(2) -0.0282(14) 0.0005(16) 0.0001(12)
C15 0.0837(16) 0.0616(14) 0.0795(16) -0.0330(12) -0.0133(13) 0.0261(12)
C16 0.0718(15) 0.0823(18) 0.0819(17) -0.0229(13) 0.0165(12) 0.0260(13)
C17 0.0595(12) 0.0591(13) 0.0783(15) -0.0179(11) 0.0139(11) 0.0099(10)
C18 0.0397(9) 0.0639(13) 0.0762(14) -0.0358(11) 0.0062(9) 0.0023(8)
C19 0.0451(10) 0.0724(14) 0.0844(15) -0.0384(12) 0.0000(10) 0.0013(10)
C20 0.0608(14) 0.0737(16) 0.110(2) -0.0527(16) 0.0125(13) -0.0106(12)
C21 0.0909(19) 0.0633(15) 0.101(2) -0.0248(15) 0.0263(16) -0.0143(14)
C22 0.135(3) 0.0747(18) 0.0790(19) -0.0021(15) -0.0018(18) -0.0166(18)
C23 0.100(2) 0.0744(16) 0.0683(16) -0.0183(13) -0.0050(14) -0.0198(14)
C24 0.0419(10) 0.0629(12) 0.0675(13) -0.0298(10) 0.0109(9) -0.0068(9)
C25 0.0499(10) 0.0431(10) 0.0502(10) -0.0201(8) -0.0049(8) 0.0032(8)
C26 0.0610(12) 0.0428(10) 0.0501(10) -0.0147(8) -0.0055(8) -0.0050(8)
C27 0.129(2) 0.0688(16) 0.0724(16) -0.0371(13) -0.0148(15) -0.0201(15)
C28 0.0574(11) 0.0551(11) 0.0503(11) -0.0209(9) -0.0064(8) -0.0038(9)
C29 0.0612(12) 0.0521(11) 0.0518(11) -0.0176(9) -0.0021(9) 0.0009(9)
C30 0.132(3) 0.0867(19) 0.0671(16) -0.0079(14) 0.0223(16) -0.0322(18)
N1 0.0476(8) 0.0542(9) 0.0499(8) -0.0253(7) -0.0072(6) 0.0117(7)
N2 0.0423(8) 0.0467(8) 0.0578(9) -0.0211(7) -0.0031(6) 0.0073(6)
O1 0.1071(13) 0.0504(9) 0.0655(9) -0.0256(7) 0.0084(9) -0.0096(8)
O2 0.0766(10) 0.0757(11) 0.0895(12) -0.0485(9) 0.0267(9) -0.0100(8)
O3 0.0593(10) 0.1371(17) 0.0758(11) -0.0437(11) -0.0178(8) -0.0028(10)
O4 0.0951(12) 0.0853(11) 0.0599(9) -0.0336(9) -0.0061(8) -0.0199(10)
O5 0.0778(10) 0.0483(8) 0.0638(9) -0.0280(7) -0.0059(7) -0.0025(7)
O6 0.0624(9) 0.0749(10) 0.0929(12) -0.0309(9) -0.0258(8) 0.0055(8)
O7 0.1090(14) 0.0782(11) 0.0515(9) -0.0147(8) 0.0042(9) -0.0302(10)
O8 0.0846(11) 0.0727(10) 0.0680(10) -0.0255(8) -0.0004(8) -0.0228(9)
S1 0.0699(3) 0.0505(3) 0.0466(3) -0.0184(2) -0.0069(2) -0.0103(2)
Se1 0.04197(11) 0.08263(17) 0.06005(14) -0.03152(11) -0.00770(8) 0.01126(9)

loop_
_atom_type_symbol
_atom_type_description
_atom_type_scat_dispersion_real
_atom_type_scat_dispersion_imag
_atom_type_scat_source
C C 0.0033 0.0016 'International Tables Vol C Tables 4.2.6.8 and 6.1.1.4'
H H 0.0000 0.0000 'International Tables Vol C Tables 4.2.6.8 and 6.1.1.4'
N N 0.0061 0.0033 'International Tables Vol C Tables 4.2.6.8 and 6.1.1.4'
O O 0.0106 0.0060 'International Tables Vol C Tables 4.2.6.8 and 6.1.1.4'
S S 0.1246 0.1234 'International Tables Vol C Tables 4.2.6.8 and 6.1.1.4'
Se Se -0.0929 2.2259 'International Tables Vol C Tables 4.2.6.8 and 6.1.1.4'

loop_
_geom_angle_atom_site_label_1
_geom_angle_atom_site_label_2
_geom_angle_atom_site_label_3
_geom_angle
_geom_angle_site_symmetry_1
_geom_angle_site_symmetry_3
_geom_angle_publ_flag
O1 C1 H1A 109.5 . . ?
O1 C1 H1B 109.5 . . ?
H1A C1 H1B 109.5 . . ?
O1 C1 H1C 109.5 . . ?
H1A C1 H1C 109.5 . . ?
H1B C1 H1C 109.5 . . ?
O2 C2 O1 124.82(19) . . ?
O2 C2 C3 123.97(19) . . ?
O1 C2 C3 111.20(17) . . ?
C4 C3 C8 115.16(16) . . ?
C4 C3 C2 122.15(17) . . ?
C8 C3 C2 122.57(17) . . ?
C3 C4 C5 126.49(19) . . ?
C3 C4 Se1 112.10(14) . . ?
C5 C4 Se1 121.36(16) . . ?
O4 C5 O3 124.3(2) . . ?
O4 C5 C4 125.1(2) . . ?
O3 C5 C4 110.6(2) . . ?
O3 C6 H6A 109.5 . . ?
O3 C6 H6B 109.5 . . ?
H6A C6 H6B 109.5 . . ?
O3 C6 H6C 109.5 . . ?
H6A C6 H6C 109.5 . . ?
H6B C6 H6C 109.5 . . ?
N1 C7 C8 121.16(16) . . ?
N1 C7 Se1 125.60(12) . . ?
C8 C7 Se1 112.92(13) . . ?
C7 C8 C3 113.84(16) . . ?
C7 C8 N2 120.57(15) . . ?
C3 C8 N2 125.60(15) . . ?
C11 C9 N2 120.55(16) . . ?
C11 C9 C10 124.45(19) . . ?
N2 C9 C10 114.93(17) . . ?
C9 C10 H10A 109.5 . . ?
C9 C10 H10B 109.5 . . ?
H10A C10 H10B 109.5 . . ?
C9 C10 H10C 109.5 . . ?
H10A C10 H10C 109.5 . . ?
H10B C10 H10C 109.5 . . ?
C9 C11 N1 121.49(16) . . ?
C9 C11 S1 122.03(14) . . ?
N1 C11 S1 116.13(13) . . ?
C13 C12 C17 119.99(18) . . ?
C13 C12 N1 120.08(17) . . ?
C17 C12 N1 119.92(18) . . ?
C12 C13 C14 119.7(2) . . ?
C12 C13 H13 120.2 . . ?
C14 C13 H13 120.2 . . ?
C15 C14 C13 120.4(2) . . ?
C15 C14 H14 119.8 . . ?
C13 C14 H14 119.8 . . ?
C16 C15 C14 119.8(2) . . ?
C16 C15 H15 120.1 . . ?
C14 C15 H15 120.1 . . ?
C15 C16 C17 120.6(2) . . ?
C15 C16 H16 119.7 . . ?
C17 C16 H16 119.7 . . ?
C16 C17 C12 119.5(2) . . ?
C16 C17 H17 120.2 . . ?
C12 C17 H17 120.2 . . ?
N2 C18 C24 114.15(15) . . ?
N2 C18 H18A 108.7 . . ?
C24 C18 H18A 108.7 . . ?
N2 C18 H18B 108.7 . . ?
C24 C18 H18B 108.7 . . ?
H18A C18 H18B 107.6 . . ?
C24 C19 C20 120.6(2) . . ?
C24 C19 H19 119.7 . . ?
C20 C19 H19 119.7 . . ?
C21 C20 C19 121.0(2) . . ?
C21 C20 H20 119.5 . . ?
C19 C20 H20 119.5 . . ?
C22 C21 C20 119.3(3) . . ?
C22 C21 H21 120.3 . . ?
C20 C21 H21 120.3 . . ?
C21 C22 C23 120.4(3) . . ?
C21 C22 H22 119.8 . . ?
C23 C22 H22 119.8 . . ?
C24 C23 C22 121.1(2) . . ?
C24 C23 H23 119.4 . . ?
C22 C23 H23 119.4 . . ?
C23 C24 C19 117.7(2) . . ?
C23 C24 C18 121.26(19) . . ?
C19 C24 C18 121.1(2) . . ?
C28 C25 C26 123.24(18) . . ?
C28 C25 S1 119.55(14) . . ?
C26 C25 S1 116.94(14) . . ?
O6 C26 O5 126.20(18) . . ?
O6 C26 C25 122.62(17) . . ?
O5 C26 C25 111.10(16) . . ?
O5 C27 H27A 109.5 . . ?
O5 C27 H27B 109.5 . . ?
H27A C27 H27B 109.5 . . ?
O5 C27 H27C 109.5 . . ?
H27A C27 H27C 109.5 . . ?
H27B C27 H27C 109.5 . . ?
C25 C28 C29 123.04(18) . . ?
C25 C28 H28 118.5 . . ?
C29 C28 H28 118.5 . . ?
O8 C29 O7 123.6(2) . . ?
O8 C29 C28 125.79(19) . . ?
O7 C29 C28 110.60(17) . . ?
O7 C30 H30A 109.5 . . ?
O7 C30 H30B 109.5 . . ?
H30A C30 H30B 109.5 . . ?
O7 C30 H30C 109.5 . . ?
H30A C30 H30C 109.5 . . ?
H30B C30 H30C 109.5 . . ?
C7 N1 C11 115.58(14) . . ?
C7 N1 C12 121.84(15) . . ?
C11 N1 C12 122.54(14) . . ?
C8 N2 C9 112.80(14) . . ?
C8 N2 C18 114.29(15) . . ?
C9 N2 C18 113.98(15) . . ?
C2 O1 C1 114.8(2) . . ?
C5 O3 C6 116.1(2) . . ?
C26 O5 C27 115.29(19) . . ?
C29 O7 C30 116.90(19) . . ?
C25 S1 C11 102.88(8) . . ?
C7 Se1 C4 85.84(8) . . ?

loop_
_geom_bond_atom_site_label_1
_geom_bond_atom_site_label_2
_geom_bond_distance
_geom_bond_site_symmetry_2
_geom_bond_publ_flag
C1 O1 1.453(3) . ?
C1 H1A 0.9600 . ?
C1 H1B 0.9600 . ?
C1 H1C 0.9600 . ?
C2 O2 1.193(3) . ?
C2 O1 1.326(3) . ?
C2 C3 1.501(3) . ?
C3 C4 1.365(3) . ?
C3 C8 1.413(2) . ?
C4 C5 1.461(3) . ?
C4 Se1 1.875(2) . ?
C5 O4 1.195(3) . ?
C5 O3 1.343(3) . ?
C6 O3 1.448(3) . ?
C6 H6A 0.9600 . ?
C6 H6B 0.9600 . ?
C6 H6C 0.9600 . ?
C7 N1 1.366(2) . ?
C7 C8 1.368(2) . ?
C7 Se1 1.8677(17) . ?
C8 N2 1.428(2) . ?
C9 C11 1.337(2) . ?
C9 N2 1.430(2) . ?
C9 C10 1.501(3) . ?
C10 H10A 0.9600 . ?
C10 H10B 0.9600 . ?
C10 H10C 0.9600 . ?
C11 N1 1.425(2) . ?
C11 S1 1.7672(18) . ?
C12 C13 1.361(3) . ?
C12 C17 1.379(3) . ?
C12 N1 1.437(2) . ?
C13 C14 1.388(3) . ?
C13 H13 0.9300 . ?
C14 C15 1.361(4) . ?
C14 H14 0.9300 . ?
C15 C16 1.360(4) . ?
C15 H15 0.9300 . ?
C16 C17 1.378(3) . ?
C16 H16 0.9300 . ?
C17 H17 0.9300 . ?
C18 N2 1.490(3) . ?
C18 C24 1.508(3) . ?
C18 H18A 0.9700 . ?
C18 H18B 0.9700 . ?
C19 C24 1.383(3) . ?
C19 C20 1.385(3) . ?
C19 H19 0.9300 . ?
C20 C21 1.360(4) . ?
C20 H20 0.9300 . ?
C21 C22 1.359(4) . ?
C21 H21 0.9300 . ?
C22 C23 1.389(4) . ?
C22 H22 0.9300 . ?
C23 C24 1.377(3) . ?
C23 H23 0.9300 . ?
C25 C28 1.330(3) . ?
C25 C26 1.510(2) . ?
C25 S1 1.760(2) . ?
C26 O6 1.199(2) . ?
C26 O5 1.315(2) . ?
C27 O5 1.451(3) . ?
C27 H27A 0.9600 . ?
C27 H27B 0.9600 . ?
C27 H27C 0.9600 . ?
C28 C29 1.467(3) . ?
C28 H28 0.9300 . ?
C29 O8 1.194(2) . ?
C29 O7 1.329(3) . ?
C30 O7 1.451(3) . ?
C30 H30A 0.9600 . ?
C30 H30B 0.9600 . ?
C30 H30C 0.9600 . ?

loop_
_geom_torsion_atom_site_label_1
_geom_torsion_atom_site_label_2
_geom_torsion_atom_site_label_3
_geom_torsion_atom_site_label_4
_geom_torsion
_geom_torsion_site_symmetry_1
_geom_torsion_site_symmetry_2
_geom_torsion_site_symmetry_3
_geom_torsion_site_symmetry_4
_geom_torsion_publ_flag
O2 C2 C3 C4 -100.5(3) . . . . ?
O1 C2 C3 C4 79.8(2) . . . . ?
O2 C2 C3 C8 75.3(3) . . . . ?
O1 C2 C3 C8 -104.4(2) . . . . ?
C8 C3 C4 C5 -174.81(19) . . . . ?
C2 C3 C4 C5 1.3(3) . . . . ?
C8 C3 C4 Se1 2.9(2) . . . . ?
C2 C3 C4 Se1 178.96(15) . . . . ?
C3 C4 C5 O4 -3.7(4) . . . . ?
Se1 C4 C5 O4 178.85(18) . . . . ?
C3 C4 C5 O3 176.5(2) . . . . ?
Se1 C4 C5 O3 -1.0(3) . . . . ?
N1 C7 C8 C3 -170.22(17) . . . . ?
Se1 C7 C8 C3 3.7(2) . . . . ?
N1 C7 C8 N2 9.3(3) . . . . ?
Se1 C7 C8 N2 -176.84(13) . . . . ?
C4 C3 C8 C7 -4.3(3) . . . . ?
C2 C3 C8 C7 179.61(18) . . . . ?
C4 C3 C8 N2 176.23(18) . . . . ?
C2 C3 C8 N2 0.1(3) . . . . ?
N2 C9 C11 N1 0.7(3) . . . . ?
C10 C9 C11 N1 177.4(2) . . . . ?
N2 C9 C11 S1 -172.25(14) . . . . ?
C10 C9 C11 S1 4.5(3) . . . . ?
C17 C12 C13 C14 -1.1(4) . . . . ?
N1 C12 C13 C14 177.9(2) . . . . ?
C12 C13 C14 C15 0.8(4) . . . . ?
C13 C14 C15 C16 -0.1(4) . . . . ?
C14 C15 C16 C17 -0.3(4) . . . . ?
C15 C16 C17 C12 0.1(4) . . . . ?
C13 C12 C17 C16 0.6(4) . . . . ?
N1 C12 C17 C16 -178.3(2) . . . . ?
C24 C19 C20 C21 -1.6(4) . . . . ?
C19 C20 C21 C22 0.1(4) . . . . ?
C20 C21 C22 C23 1.2(5) . . . . ?
C21 C22 C23 C24 -1.1(5) . . . . ?
C22 C23 C24 C19 -0.4(4) . . . . ?
C22 C23 C24 C18 -179.8(3) . . . . ?
C20 C19 C24 C23 1.7(3) . . . . ?
C20 C19 C24 C18 -178.92(19) . . . . ?
N2 C18 C24 C23 90.5(3) . . . . ?
N2 C18 C24 C19 -88.8(2) . . . . ?
C28 C25 C26 O6 -91.1(3) . . . . ?
S1 C25 C26 O6 82.9(2) . . . . ?
C28 C25 C26 O5 92.0(2) . . . . ?
S1 C25 C26 O5 -94.05(18) . . . . ?
C26 C25 C28 C29 0.4(3) . . . . ?
S1 C25 C28 C29 -173.42(15) . . . . ?
C25 C28 C29 O8 -8.3(3) . . . . ?
C25 C28 C29 O7 170.5(2) . . . . ?
C8 C7 N1 C11 14.9(3) . . . . ?
Se1 C7 N1 C11 -158.12(14) . . . . ?
C8 C7 N1 C12 -162.82(18) . . . . ?
Se1 C7 N1 C12 24.1(3) . . . . ?
C9 C11 N1 C7 -20.2(3) . . . . ?
S1 C11 N1 C7 153.15(14) . . . . ?
C9 C11 N1 C12 157.56(18) . . . . ?
S1 C11 N1 C12 -29.1(2) . . . . ?
C13 C12 N1 C7 97.0(2) . . . . ?
C17 C12 N1 C7 -84.1(2) . . . . ?
C13 C12 N1 C11 -80.6(3) . . . . ?
C17 C12 N1 C11 98.3(2) . . . . ?
C7 C8 N2 C9 -27.6(2) . . . . ?
C3 C8 N2 C9 151.79(18) . . . . ?
C7 C8 N2 C18 104.68(19) . . . . ?
C3 C8 N2 C18 -75.9(2) . . . . ?
C11 C9 N2 C8 22.5(2) . . . . ?
C10 C9 N2 C8 -154.55(19) . . . . ?
C11 C9 N2 C18 -110.0(2) . . . . ?
C10 C9 N2 C18 73.0(2) . . . . ?
C24 C18 N2 C8 -65.0(2) . . . . ?
C24 C18 N2 C9 66.8(2) . . . . ?
O2 C2 O1 C1 7.6(4) . . . . ?
C3 C2 O1 C1 -172.7(2) . . . . ?
O4 C5 O3 C6 3.1(4) . . . . ?
C4 C5 O3 C6 -177.1(2) . . . . ?
O6 C26 O5 C27 1.5(3) . . . . ?
C25 C26 O5 C27 178.28(18) . . . . ?
O8 C29 O7 C30 1.6(3) . . . . ?
C28 C29 O7 C30 -177.2(2) . . . . ?
C28 C25 S1 C11 -162.96(16) . . . . ?
C26 C25 S1 C11 22.85(16) . . . . ?
C9 C11 S1 C25 79.43(18) . . . . ?
N1 C11 S1 C25 -93.88(15) . . . . ?
N1 C7 Se1 C4 171.86(18) . . . . ?
C8 C7 Se1 C4 -1.70(15) . . . . ?
C3 C4 Se1 C7 -0.66(16) . . . . ?
C5 C4 Se1 C7 177.14(18) . . . . ?

loop_
_cod_related_entry_id
_cod_related_entry_database
_cod_related_entry_code
1 ChemSpider 25943552
